data_7238877
loop_
_publ_author_name
'Wu, Jiaping'
'Shang, Yongjia'
'Wang, Cuie'
'He, Xinwei'
'Yan, Zhenglei'
'Hu, Manman'
'Zhou, Fuyin'

_publ_section_title
;
 Synthesis of 3,4-dihydro-2H-1,4-benzo[b]thiazine derivatives via
 DABCO-catalyzed one-pot three-component condensation reactions
;
_journal_issue 14
_journal_name_full 'RSC Advances'
_journal_page_first 4643
_journal_paper_doi 10.1039/c3ra00123g
_journal_volume 3
_journal_year 2013
_chemical_formula_sum 'C22 H18 N2 O4 S'
_chemical_formula_weight 406.44
_space_group_IT_number 61
_space_group_name_Hall '-P 2ac 2ab'
_space_group_name_H-M_alt 'P b c a'
_symmetry_cell_setting orthorhombic
_symmetry_space_group_name_H-M 'P b c a'
_atom_sites_solution_hydrogens geom
_atom_sites_solution_primary direct
_atom_sites_solution_secondary difmap
_audit_creation_method SHELXL-97
_cell_angle_alpha 90.00
_cell_angle_beta 90.00
_cell_angle_gamma 90.00
_cell_formula_units_Z 8
_cell_length_a 10.427(2)
_cell_length_b 19.086(4)
_cell_length_c 19.748(4)
_cell_measurement_reflns_used 9911
_cell_measurement_temperature 293(2)
_cell_measurement_theta_max 27.49
_cell_measurement_theta_min 2.37
_cell_volume 3930.0(14)
_computing_cell_refinement 'Bruker SMART'
_computing_data_collection 'Bruker SMART'
_computing_data_reduction 'Bruker SAINT'
_computing_molecular_graphics 'Bruker SHELXTL'
_computing_publication_material 'Bruker SHELXTL'
_computing_structure_refinement 'SHELXL-97 (Sheldrick, 1997)'
_computing_structure_solution 'SHELXS-97 (Sheldrick, 1990)'
_diffrn_ambient_temperature 293(2)
_diffrn_measured_fraction_theta_full 0.996
_diffrn_measured_fraction_theta_max 0.996
_diffrn_measurement_device_type 'CCD area detector'
_diffrn_measurement_method 'phi and omega scans'
_diffrn_radiation_monochromator graphite
_diffrn_radiation_source 'fine-focus sealed tube'
_diffrn_radiation_type MoK\a
_diffrn_radiation_wavelength 0.71073
_diffrn_reflns_av_R_equivalents 0.0286
_diffrn_reflns_av_sigmaI/netI 0.0173
_diffrn_reflns_limit_h_max 13
_diffrn_reflns_limit_h_min -13
_diffrn_reflns_limit_k_max 24
_diffrn_reflns_limit_k_min -24
_diffrn_reflns_limit_l_max 25
_diffrn_reflns_limit_l_min -22
_diffrn_reflns_number 32048
_diffrn_reflns_theta_full 27.53
_diffrn_reflns_theta_max 27.53
_diffrn_reflns_theta_min 2.06
_exptl_absorpt_coefficient_mu 0.197
_exptl_absorpt_correction_T_max 0.9787
_exptl_absorpt_correction_T_min 0.9730
_exptl_absorpt_correction_type none
_exptl_crystal_colour colorless
_exptl_crystal_density_diffrn 1.374
_exptl_crystal_density_method 'not measured'
_exptl_crystal_description block
_exptl_crystal_F_000 1696
_exptl_crystal_size_max 0.14
_exptl_crystal_size_mid 0.12
_exptl_crystal_size_min 0.11
_refine_diff_density_max 0.397
_refine_diff_density_min -0.386
_refine_diff_density_rms 0.036
_refine_ls_extinction_method none
_refine_ls_goodness_of_fit_ref 1.024
_refine_ls_hydrogen_treatment constr
_refine_ls_matrix_type full
_refine_ls_number_parameters 263
_refine_ls_number_reflns 4512
_refine_ls_number_restraints 0
_refine_ls_restrained_S_all 1.024
_refine_ls_R_factor_all 0.0549
_refine_ls_R_factor_gt 0.0407
_refine_ls_shift/su_max 0.001
_refine_ls_shift/su_mean 0.000
_refine_ls_structure_factor_coef Fsqd
_refine_ls_weighting_details 'calc w=1/[\s^2^(Fo^2^)+(0.0506P)^2^+1.4066P] where P=(Fo^2^+2Fc^2^)/3'
_refine_ls_weighting_scheme calc
_refine_ls_wR_factor_gt 0.1047
_refine_ls_wR_factor_ref 0.1170
_reflns_number_gt 3521
_reflns_number_total 4512
_reflns_threshold_expression >2sigma(I)
_cod_data_source_file c3ra00123g.txt
_cod_data_source_block a
_cod_depositor_comments
;
The following automatic conversions were performed:

data item '_symmetry_cell_setting' value 'Orthorhombic' was changed
to 'orthorhombic' in accordance with the
/home/saulius/struct/COD-crude-data/automatic-downloads/DataCite-retrospective/RSC/depositions/lib/dictionaries/cif_core.dic
dictionary named 'cif_core.dic' version 2.4.2 last updated on
2011-04-26.

Automatic conversion script
Id: cif_fix_values 6909 2019-04-08 15:41:33Z antanas 
;
_cod_original_cell_volume 3929.9(14)
_cod_original_sg_symbol_H-M Pbca
_cod_database_code 7238877

loop_
_symmetry_equiv_pos_as_xyz
'x, y, z'
'-x+1/2, -y, z+1/2'
'-x, y+1/2, -z+1/2'
'x+1/2, -y+1/2, -z'
'-x, -y, -z'
'x-1/2, y, -z-1/2'
'x, -y-1/2, z-1/2'
'-x-1/2, y-1/2, z'

loop_
_atom_site_label
_atom_site_type_symbol
_atom_site_fract_x
_atom_site_fract_y
_atom_site_fract_z
_atom_site_U_iso_or_equiv
_atom_site_adp_type
_atom_site_occupancy
_atom_site_symmetry_multiplicity
_atom_site_calc_flag
_atom_site_refinement_flags
S1 S 1.09085(5) 0.23122(2) 0.62425(3) 0.06232(16) Uani 1 1 d .
O1 O 0.51884(18) 0.41797(9) 0.75305(9) 0.0955(5) Uani 1 1 d .
O2 O 0.39718(14) 0.40608(8) 0.66644(9) 0.0833(5) Uani 1 1 d .
O3 O 0.85367(14) 0.19897(8) 0.51654(6) 0.0700(4) Uani 1 1 d .
O4 O 0.56947(13) -0.08351(8) 0.56899(8) 0.0731(4) Uani 1 1 d .
N1 N 1.08759(13) 0.06909(7) 0.63890(7) 0.0503(3) Uani 1 1 d .
H1 H 1.0701 0.0300 0.6585 0.060 Uiso 1 1 calc R
N2 N 0.49489(16) 0.39311(8) 0.69801(9) 0.0615(4) Uani 1 1 d .
C1 C 1.20327(15) 0.10178(8) 0.65214(8) 0.0443(3) Uani 1 1 d .
C2 C 1.30927(16) 0.06271(10) 0.67269(9) 0.0527(4) Uani 1 1 d .
H2 H 1.3016 0.0144 0.6773 0.063 Uiso 1 1 calc R
C3 C 1.42533(17) 0.09437(11) 0.68635(10) 0.0618(5) Uani 1 1 d .
H3 H 1.4947 0.0674 0.7005 0.074 Uiso 1 1 calc R
C4 C 1.43877(18) 0.16604(12) 0.67911(10) 0.0653(5) Uani 1 1 d .
H4 H 1.5174 0.1873 0.6875 0.078 Uiso 1 1 calc R
C5 C 1.33537(17) 0.20549(10) 0.65950(10) 0.0576(4) Uani 1 1 d .
H5 H 1.3444 0.2537 0.6548 0.069 Uiso 1 1 calc R
C6 C 1.21702(15) 0.17437(9) 0.64652(8) 0.0465(4) Uani 1 1 d .
C7 C 0.95532(16) 0.17118(9) 0.62104(8) 0.0473(4) Uani 1 1 d .
H7 H 0.9205 0.1650 0.6667 0.057 Uiso 1 1 calc R
C8 C 0.85683(16) 0.20832(9) 0.57707(8) 0.0482(4) Uani 1 1 d .
C9 C 0.76422(15) 0.25721(8) 0.61024(8) 0.0428(3) Uani 1 1 d .
C10 C 0.77783(16) 0.27847(9) 0.67704(8) 0.0519(4) Uani 1 1 d .
H10 H 0.8465 0.2621 0.7025 0.062 Uiso 1 1 calc R
C11 C 0.69058(17) 0.32368(9) 0.70598(9) 0.0537(4) Uani 1 1 d .
H11 H 0.7001 0.3387 0.7505 0.064 Uiso 1 1 calc R
C12 C 0.58937(15) 0.34582(8) 0.66716(9) 0.0467(4) Uani 1 1 d .
C13 C 0.57221(16) 0.32598(9) 0.60100(9) 0.0502(4) Uani 1 1 d .
H13 H 0.5023 0.3419 0.5762 0.060 Uiso 1 1 calc R
C14 C 0.66147(16) 0.28175(9) 0.57232(8) 0.0484(4) Uani 1 1 d .
H14 H 0.6528 0.2683 0.5273 0.058 Uiso 1 1 calc R
C15 C 0.99512(15) 0.09957(8) 0.59254(8) 0.0449(4) Uani 1 1 d .
H15 H 1.0356 0.1062 0.5482 0.054 Uiso 1 1 calc R
C16 C 0.88111(15) 0.05117(9) 0.58506(8) 0.0451(4) Uani 1 1 d .
C17 C 0.81279(17) 0.02792(10) 0.64108(9) 0.0516(4) Uani 1 1 d .
H17 H 0.8372 0.0426 0.6841 0.062 Uiso 1 1 calc R
C18 C 0.70928(17) -0.01650(10) 0.63405(9) 0.0547(4) Uani 1 1 d .
H18 H 0.6642 -0.0311 0.6722 0.066 Uiso 1 1 calc R
C19 C 0.67243(16) -0.03928(9) 0.57087(9) 0.0519(4) Uani 1 1 d .
C20 C 0.73914(18) -0.01678(10) 0.51438(9) 0.0569(4) Uani 1 1 d .
H20 H 0.7150 -0.0318 0.4714 0.068 Uiso 1 1 calc R
C21 C 0.84173(17) 0.02811(10) 0.52211(9) 0.0525(4) Uani 1 1 d .
H21 H 0.8857 0.0433 0.4838 0.063 Uiso 1 1 calc R
C22 C 0.5316(2) -0.11129(13) 0.50514(13) 0.0815(7) Uani 1 1 d .
H22A H 0.5111 -0.0735 0.4749 0.122 Uiso 1 1 calc R
H22B H 0.4575 -0.1406 0.5110 0.122 Uiso 1 1 calc R
H22C H 0.6005 -0.1385 0.4865 0.122 Uiso 1 1 calc R

loop_
_atom_site_aniso_label
_atom_site_aniso_U_11
_atom_site_aniso_U_22
_atom_site_aniso_U_33
_atom_site_aniso_U_23
_atom_site_aniso_U_13
_atom_site_aniso_U_12
S1 0.0604(3) 0.0420(2) 0.0846(4) -0.0026(2) -0.0100(2) 0.00301(19)
O1 0.1029(13) 0.1020(12) 0.0817(11) -0.0262(10) 0.0179(10) 0.0357(10)
O2 0.0600(8) 0.0687(9) 0.1213(13) -0.0039(9) 0.0028(9) 0.0236(7)
O3 0.0848(10) 0.0832(10) 0.0420(7) -0.0041(6) 0.0039(6) 0.0311(8)
O4 0.0613(8) 0.0777(10) 0.0803(10) -0.0001(8) 0.0027(7) -0.0206(7)
N1 0.0469(7) 0.0423(7) 0.0616(9) 0.0066(6) -0.0018(6) 0.0000(6)
N2 0.0604(9) 0.0461(8) 0.0779(11) 0.0012(8) 0.0172(8) 0.0098(7)
C1 0.0445(8) 0.0487(9) 0.0398(8) 0.0002(6) 0.0050(6) 0.0018(7)
C2 0.0533(9) 0.0535(10) 0.0513(9) 0.0067(7) 0.0006(8) 0.0045(8)
C3 0.0479(9) 0.0758(13) 0.0618(11) 0.0048(9) -0.0024(8) 0.0063(9)
C4 0.0484(9) 0.0758(13) 0.0717(12) -0.0024(10) 0.0005(9) -0.0089(9)
C5 0.0537(10) 0.0558(10) 0.0634(11) -0.0021(8) 0.0056(8) -0.0076(8)
C6 0.0479(8) 0.0473(9) 0.0442(8) -0.0025(7) 0.0045(7) 0.0014(7)
C7 0.0491(8) 0.0467(9) 0.0461(8) -0.0020(7) 0.0028(7) 0.0068(7)
C8 0.0513(9) 0.0492(9) 0.0440(9) -0.0006(7) 0.0043(7) 0.0061(7)
C9 0.0449(8) 0.0415(8) 0.0418(8) 0.0010(6) 0.0028(6) 0.0018(6)
C10 0.0498(9) 0.0599(10) 0.0460(9) -0.0052(7) -0.0048(7) 0.0115(8)
C11 0.0584(10) 0.0564(10) 0.0463(9) -0.0081(7) 0.0013(8) 0.0068(8)
C12 0.0447(8) 0.0377(8) 0.0577(10) 0.0015(7) 0.0106(7) 0.0027(6)
C13 0.0458(8) 0.0473(9) 0.0576(10) 0.0054(8) -0.0045(7) 0.0044(7)
C14 0.0508(9) 0.0504(9) 0.0440(8) -0.0003(7) -0.0030(7) 0.0019(7)
C15 0.0455(8) 0.0449(8) 0.0444(8) -0.0020(7) 0.0051(7) 0.0043(6)
C16 0.0428(8) 0.0457(8) 0.0468(9) -0.0017(7) 0.0046(7) 0.0057(6)
C17 0.0528(9) 0.0584(10) 0.0437(9) -0.0010(7) 0.0034(7) 0.0023(8)
C18 0.0514(9) 0.0594(10) 0.0532(10) 0.0050(8) 0.0118(8) 0.0011(8)
C19 0.0424(8) 0.0511(9) 0.0621(11) -0.0006(8) 0.0030(8) 0.0011(7)
C20 0.0567(10) 0.0644(11) 0.0496(10) -0.0085(8) 0.0017(8) -0.0025(9)
C21 0.0521(9) 0.0600(10) 0.0455(9) -0.0039(7) 0.0103(7) -0.0017(8)
C22 0.0757(14) 0.0712(14) 0.0976(17) -0.0043(12) -0.0173(13) -0.0179(11)

loop_
_atom_type_symbol
_atom_type_description
_atom_type_scat_dispersion_real
_atom_type_scat_dispersion_imag
_atom_type_scat_source
C C 0.0033 0.0016 'International Tables Vol C Tables 4.2.6.8 and 6.1.1.4'
H H 0.0000 0.0000 'International Tables Vol C Tables 4.2.6.8 and 6.1.1.4'
N N 0.0061 0.0033 'International Tables Vol C Tables 4.2.6.8 and 6.1.1.4'
O O 0.0106 0.0060 'International Tables Vol C Tables 4.2.6.8 and 6.1.1.4'
S S 0.1246 0.1234 'International Tables Vol C Tables 4.2.6.8 and 6.1.1.4'

loop_
_geom_angle_atom_site_label_1
_geom_angle_atom_site_label_2
_geom_angle_atom_site_label_3
_geom_angle
C6 S1 C7 101.58(8)
C19 O4 C22 118.18(16)
C1 N1 C15 121.19(13)
C1 N1 H1 119.4
C15 N1 H1 119.4
O1 N2 O2 123.45(17)
O1 N2 C12 118.33(17)
O2 N2 C12 118.22(17)
N1 C1 C2 120.35(15)
N1 C1 C6 121.45(14)
C2 C1 C6 118.19(15)
C3 C2 C1 121.22(17)
C3 C2 H2 119.4
C1 C2 H2 119.4
C2 C3 C4 120.14(18)
C2 C3 H3 119.9
C4 C3 H3 119.9
C5 C4 C3 119.54(18)
C5 C4 H4 120.2
C3 C4 H4 120.2
C4 C5 C6 120.95(18)
C4 C5 H5 119.5
C6 C5 H5 119.5
C5 C6 C1 119.93(16)
C5 C6 S1 116.42(13)
C1 C6 S1 123.65(13)
C8 C7 C15 112.85(13)
C8 C7 S1 104.52(11)
C15 C7 S1 111.30(11)
C8 C7 H7 109.3
C15 C7 H7 109.3
S1 C7 H7 109.3
O3 C8 C9 120.54(15)
O3 C8 C7 120.95(15)
C9 C8 C7 118.51(14)
C10 C9 C14 119.55(15)
C10 C9 C8 122.24(14)
C14 C9 C8 118.22(14)
C11 C10 C9 120.66(16)
C11 C10 H10 119.7
C9 C10 H10 119.7
C12 C11 C10 117.98(16)
C12 C11 H11 121.0
C10 C11 H11 121.0
C11 C12 C13 123.22(15)
C11 C12 N2 118.28(16)
C13 C12 N2 118.51(15)
C12 C13 C14 118.18(15)
C12 C13 H13 120.9
C14 C13 H13 120.9
C13 C14 C9 120.39(16)
C13 C14 H14 119.8
C9 C14 H14 119.8
N1 C15 C16 109.81(13)
N1 C15 C7 107.78(13)
C16 C15 C7 111.53(13)
N1 C15 H15 109.2
C16 C15 H15 109.2
C7 C15 H15 109.2
C21 C16 C17 117.56(16)
C21 C16 C15 121.07(14)
C17 C16 C15 121.36(15)
C18 C17 C16 121.17(16)
C18 C17 H17 119.4
C16 C17 H17 119.4
C19 C18 C17 120.26(16)
C19 C18 H18 119.9
C17 C18 H18 119.9
O4 C19 C18 116.06(16)
O4 C19 C20 124.42(17)
C18 C19 C20 119.53(16)
C21 C20 C19 119.58(16)
C21 C20 H20 120.2
C19 C20 H20 120.2
C20 C21 C16 121.89(16)
C20 C21 H21 119.1
C16 C21 H21 119.1
O4 C22 H22A 109.5
O4 C22 H22B 109.5
H22A C22 H22B 109.5
O4 C22 H22C 109.5
H22A C22 H22C 109.5
H22B C22 H22C 109.5

loop_
_geom_bond_atom_site_label_1
_geom_bond_atom_site_label_2
_geom_bond_distance
S1 C6 1.7610(17)
S1 C7 1.8205(18)
O1 N2 1.212(2)
O2 N2 1.220(2)
O3 C8 1.209(2)
O4 C19 1.366(2)
O4 C22 1.424(3)
N1 C1 1.383(2)
N1 C15 1.451(2)
N1 H1 0.8600
N2 C12 1.469(2)
C1 C2 1.394(2)
C1 C6 1.397(2)
C2 C3 1.379(3)
C2 H2 0.9300
C3 C4 1.382(3)
C3 H3 0.9300
C4 C5 1.371(3)
C4 H4 0.9300
C5 C6 1.393(2)
C5 H5 0.9300
C7 C8 1.520(2)
C7 C15 1.535(2)
C7 H7 0.9800
C8 C9 1.494(2)
C9 C10 1.387(2)
C9 C14 1.389(2)
C10 C11 1.378(2)
C10 H10 0.9300
C11 C12 1.371(2)
C11 H11 0.9300
C12 C13 1.372(2)
C13 C14 1.378(2)
C13 H13 0.9300
C14 H14 0.9300
C15 C16 1.513(2)
C15 H15 0.9800
C16 C21 1.381(2)
C16 C17 1.389(2)
C17 C18 1.379(3)
C17 H17 0.9300
C18 C19 1.376(3)
C18 H18 0.9300
C19 C20 1.383(2)
C20 C21 1.379(3)
C20 H20 0.9300
C21 H21 0.9300
C22 H22A 0.9600
C22 H22B 0.9600
C22 H22C 0.9600

loop_
_geom_torsion_atom_site_label_1
_geom_torsion_atom_site_label_2
_geom_torsion_atom_site_label_3
_geom_torsion_atom_site_label_4
_geom_torsion
C15 N1 C1 C2 -153.98(15)
C15 N1 C1 C6 27.1(2)
N1 C1 C2 C3 -179.78(16)
C6 C1 C2 C3 -0.8(3)
C1 C2 C3 C4 -0.7(3)
C2 C3 C4 C5 1.2(3)
C3 C4 C5 C6 -0.2(3)
C4 C5 C6 C1 -1.3(3)
C4 C5 C6 S1 178.11(15)
N1 C1 C6 C5 -179.27(15)
C2 C1 C6 C5 1.8(2)
N1 C1 C6 S1 1.4(2)
C2 C1 C6 S1 -177.57(12)
C7 S1 C6 C5 -174.25(13)
C7 S1 C6 C1 5.11(16)
C6 S1 C7 C8 -158.80(11)
C6 S1 C7 C15 -36.69(13)
C15 C7 C8 O3 -29.7(2)
S1 C7 C8 O3 91.35(18)
C15 C7 C8 C9 150.69(14)
S1 C7 C8 C9 -88.22(15)
O3 C8 C9 C10 -168.92(18)
C7 C8 C9 C10 10.7(2)
O3 C8 C9 C14 11.1(2)
C7 C8 C9 C14 -169.32(15)
C14 C9 C10 C11 -0.1(3)
C8 C9 C10 C11 179.96(16)
C9 C10 C11 C12 1.1(3)
C10 C11 C12 C13 -1.0(3)
C10 C11 C12 N2 179.04(16)
O1 N2 C12 C11 9.7(2)
O2 N2 C12 C11 -171.35(17)
O1 N2 C12 C13 -170.30(18)
O2 N2 C12 C13 8.7(2)
C11 C12 C13 C14 -0.2(3)
N2 C12 C13 C14 179.81(15)
C12 C13 C14 C9 1.2(2)
C10 C9 C14 C13 -1.1(2)
C8 C9 C14 C13 178.86(15)
C1 N1 C15 C16 177.19(14)
C1 N1 C15 C7 -61.13(18)
C8 C7 C15 N1 -179.37(13)
S1 C7 C15 N1 63.47(15)
C8 C7 C15 C16 -58.77(18)
S1 C7 C15 C16 -175.92(11)
N1 C15 C16 C21 -125.04(17)
C7 C15 C16 C21 115.56(17)
N1 C15 C16 C17 54.5(2)
C7 C15 C16 C17 -64.9(2)
C21 C16 C17 C18 -0.1(3)
C15 C16 C17 C18 -179.67(15)
C16 C17 C18 C19 0.7(3)
C22 O4 C19 C18 -176.94(18)
C22 O4 C19 C20 3.3(3)
C17 C18 C19 O4 179.56(16)
C17 C18 C19 C20 -0.6(3)
O4 C19 C20 C21 179.86(17)
C18 C19 C20 C21 0.1(3)
C19 C20 C21 C16 0.5(3)
C17 C16 C21 C20 -0.5(3)
C15 C16 C21 C20 179.09(16)
